data_1546467
loop_
_publ_author_name
'Tsujihara, Tetsuya'
'Zhou, Da-Yang'
'Suzuki, Takeyuki'
'Tamura, Satoru'
'Kawano, Tomikazu'

_publ_section_title
;
 Helically Chiral 1-Sulfur-Functionalized [6]Helicene: Synthesis, Optical
 Resolution, and Functionalization.
;
_journal_issue 12
_journal_name_full 'Organic letters'
_journal_page_first 3311
_journal_page_last 3314
_journal_paper_doi 10.1021/acs.orglett.7b01470
_journal_volume 19
_journal_year 2017
_chemical_formula_moiety 'C26 H20 O'
_chemical_formula_sum 'C26 H20 O'
_chemical_formula_weight 348.44
_space_group_crystal_system monoclinic
_space_group_IT_number 14
_space_group_name_Hall '-P 2yn'
_space_group_name_H-M_alt 'P 1 21/n 1'
_symmetry_space_group_name_Hall '-P 2yn'
_symmetry_space_group_name_H-M 'P 1 21/n 1'
_atom_sites_solution_hydrogens geom
_atom_sites_solution_primary direct
_atom_sites_solution_secondary difmap
_cell_angle_alpha 90.0000
_cell_angle_beta 91.50(3)
_cell_angle_gamma 90.0000
_cell_formula_units_Z 4
_cell_length_a 9.212(3)
_cell_length_b 14.231(5)
_cell_length_c 13.496(4)
_cell_measurement_reflns_used 8989
_cell_measurement_temperature 123
_cell_measurement_theta_max 27.49
_cell_measurement_theta_min 3.01
_cell_volume 1768.7(10)
_computing_cell_refinement CrystalClear
_computing_data_collection 'CrystalClear (Rigaku, ????)'
_computing_data_reduction CrystalClear
_computing_molecular_graphics 'CrystalStructure 4.2.1'
_computing_publication_material 'CrystalStructure 4.2.1 (Rigaku, 2016)'
_computing_structure_refinement 'SHELXL Version 2014/6 (Sheldrick, 2008)'
_computing_structure_solution 'SHELXT Version 2014/4 (Sheldrick, 2014)'
_diffrn_ambient_temperature 123
_diffrn_detector_area_resol_mean 14.629
_diffrn_measured_fraction_theta_full 0.995
_diffrn_measured_fraction_theta_max 0.994
_diffrn_measurement_device_type 'Rigaku Mercury70'
_diffrn_measurement_method \w
_diffrn_radiation_type 'Mo K\a'
_diffrn_radiation_wavelength 0.71075
_diffrn_reflns_av_R_equivalents 0.0379
_diffrn_reflns_Laue_measured_fraction_full 0.995
_diffrn_reflns_Laue_measured_fraction_max 0.994
_diffrn_reflns_limit_h_max 11
_diffrn_reflns_limit_h_min -11
_diffrn_reflns_limit_k_max 18
_diffrn_reflns_limit_k_min -15
_diffrn_reflns_limit_l_max 17
_diffrn_reflns_limit_l_min -17
_diffrn_reflns_number 13504
_diffrn_reflns_point_group_measured_fraction_full 0.995
_diffrn_reflns_point_group_measured_fraction_max 0.994
_diffrn_reflns_theta_full 25.242
_diffrn_reflns_theta_max 27.504
_diffrn_reflns_theta_min 3.008
_diffrn_standards_number 0
_exptl_absorpt_coefficient_mu 0.078
_exptl_absorpt_correction_T_max 0.977
_exptl_absorpt_correction_T_min 0.793
_exptl_absorpt_correction_type multi-scan
_exptl_absorpt_process_details 'REQAB (Rigaku, 1998)'
_exptl_crystal_colour colorless
_exptl_crystal_density_diffrn 1.308
_exptl_crystal_density_method 'not measured'
_exptl_crystal_description block
_exptl_crystal_F_000 736.00
_exptl_crystal_size_max 0.402
_exptl_crystal_size_mid 0.349
_exptl_crystal_size_min 0.303
_refine_diff_density_max 0.47
_refine_diff_density_min -0.42
_refine_ls_extinction_method none
_refine_ls_goodness_of_fit_ref 1.081
_refine_ls_hydrogen_treatment constr
_refine_ls_number_parameters 244
_refine_ls_number_reflns 4033
_refine_ls_number_restraints 0
_refine_ls_R_factor_all 0.0874
_refine_ls_R_factor_gt 0.0738
_refine_ls_shift/su_max 0.000
_refine_ls_structure_factor_coef Fsqd
_refine_ls_weighting_details 'w = 1/[\s^2^(Fo^2^)+(0.0874P)^2^+0.9150P] where P=(Fo^2^+2Fc^2^)/3'
_refine_ls_weighting_scheme calc
_refine_ls_wR_factor_gt 0.1817
_refine_ls_wR_factor_ref 0.1944
_reflns_Friedel_coverage 0.000
_reflns_number_gt 3314
_reflns_number_total 4033
_reflns_threshold_expression F^2^>2.0\s(F^2^)
_cod_data_source_file ol7b01470_si_002.cif
_cod_data_source_block 20161201
_cod_database_code 1546467
_shelxl_version_number 2014/6

loop_
_space_group_symop_id
_space_group_symop_operation_xyz
1 +X,+Y,+Z
2 1/2-X,1/2+Y,1/2-Z
3 -X,-Y,-Z
4 -1/2+X,-1/2-Y,-1/2+Z

loop_
_atom_site_label
_atom_site_type_symbol
_atom_site_fract_x
_atom_site_fract_y
_atom_site_fract_z
_atom_site_U_iso_or_equiv
_atom_site_adp_type
_atom_site_occupancy
_atom_site_site_symmetry_order
_atom_site_calc_flag
_atom_site_refinement_flags_posn
_atom_site_refinement_flags_adp
O1 O 0.38243(16) 0.83653(9) 0.29763(10) 0.0374(4) Uani 1 1 d . .
C2 C 0.42641(19) 0.80057(12) 0.53658(13) 0.0262(4) Uani 1 1 d . .
C3 C 0.54506(19) 0.73890(12) 0.55304(13) 0.0270(4) Uani 1 1 d . .
H3 H 0.5387 0.6760 0.5298 0.032 Uiso 1 1 calc R U
C4 C 0.2923(2) 0.77309(13) 0.48884(14) 0.0314(4) Uani 1 1 d . .
C5 C 0.5079(2) 0.68903(13) 0.33747(13) 0.0342(4) Uani 1 1 d . .
C6 C 0.2728(2) 0.68229(13) 0.43623(15) 0.0355(5) Uani 1 1 d . .
C7 C 0.3788(2) 0.64013(13) 0.37734(14) 0.0367(5) Uani 1 1 d . .
C8 C 0.5049(2) 0.78149(13) 0.30180(13) 0.0330(4) Uani 1 1 d . .
C9 C 0.4390(3) 0.89355(13) 0.57566(14) 0.0376(5) Uani 1 1 d . .
C10 C 0.6685(2) 0.76838(15) 0.60181(16) 0.0410(5) Uani 1 1 d . .
H10 H 0.7462 0.7255 0.6130 0.049 Uiso 1 1 calc R U
C11 C 0.5699(3) 0.92216(16) 0.62303(16) 0.0536(7) Uani 1 1 d . .
H11 H 0.5797 0.9849 0.6464 0.064 Uiso 1 1 calc R U
C12 C 0.1718(2) 0.83169(18) 0.4947(2) 0.0520(6) Uani 1 1 d . .
C13 C 0.6276(3) 0.82264(16) 0.26258(16) 0.0450(5) Uani 1 1 d . .
H13 H 0.6242 0.8860 0.2405 0.054 Uiso 1 1 calc R U
C14 C 0.6356(3) 0.63726(16) 0.32449(16) 0.0505(6) Uani 1 1 d . .
C15 C 0.3606(4) 0.54508(14) 0.34906(16) 0.0575(8) Uani 1 1 d . .
C16 C 0.1361(3) 0.63723(19) 0.44515(19) 0.0576(8) Uani 1 1 d . .
C17 C 0.1872(3) 0.92201(19) 0.5348(2) 0.0681(9) Uani 1 1 d . .
H17 H 0.1047 0.9619 0.5370 0.082 Uiso 1 1 calc R U
C18 C 0.3172(4) 0.95389(16) 0.5704(2) 0.0603(8) Uani 1 1 d . .
H18 H 0.3264 1.0172 0.5919 0.072 Uiso 1 1 calc R U
C19 C 0.6818(3) 0.86122(18) 0.63558(18) 0.0577(7) Uani 1 1 d . .
H19 H 0.7696 0.8814 0.6673 0.069 Uiso 1 1 calc R U
C20 C 0.6283(4) 0.53346(18) 0.3462(2) 0.0718(10) Uani 1 1 d . .
H20A H 0.6326 0.5227 0.4187 0.086 Uiso 1 1 calc R U
H20B H 0.7115 0.5008 0.3166 0.086 Uiso 1 1 calc R U
C21 C 0.7572(3) 0.6790(2) 0.28568(19) 0.0650(8) Uani 1 1 d . .
H21 H 0.8440 0.6436 0.2796 0.078 Uiso 1 1 calc R U
C22 C 0.2288(5) 0.5006(2) 0.3657(2) 0.0838(13) Uani 1 1 d . .
H22 H 0.2163 0.4366 0.3473 0.101 Uiso 1 1 calc R U
C23 C 0.1162(4) 0.5485(2) 0.4086(2) 0.0803(12) Uani 1 1 d . .
H23 H 0.0237 0.5194 0.4128 0.096 Uiso 1 1 calc R U
C24 C 0.7535(3) 0.7720(2) 0.25565(19) 0.0601(7) Uani 1 1 d . .
H24 H 0.8380 0.8006 0.2303 0.072 Uiso 1 1 calc R U
C25 C 0.4863(5) 0.49565(16) 0.30221(18) 0.0814(12) Uani 1 1 d . .
H25A H 0.4827 0.5062 0.2297 0.098 Uiso 1 1 calc R U
H25B H 0.4797 0.4272 0.3144 0.098 Uiso 1 1 calc R U
C26 C 0.0262(3) 0.7942(2) 0.4598(3) 0.0832(12) Uani 1 1 d . .
H26A H 0.0164 0.7995 0.3868 0.100 Uiso 1 1 calc R U
H26B H -0.0526 0.8311 0.4896 0.100 Uiso 1 1 calc R U
C27 C 0.0155(3) 0.6917(2) 0.4909(3) 0.0778(11) Uani 1 1 d . .
H27A H 0.0231 0.6868 0.5640 0.093 Uiso 1 1 calc R U
H27B H -0.0795 0.6656 0.4687 0.093 Uiso 1 1 calc R U

loop_
_atom_site_aniso_label
_atom_site_aniso_U_11
_atom_site_aniso_U_22
_atom_site_aniso_U_33
_atom_site_aniso_U_23
_atom_site_aniso_U_13
_atom_site_aniso_U_12
O1 0.0510(9) 0.0261(6) 0.0347(8) 0.0059(5) -0.0070(6) -0.0007(6)
C2 0.0309(9) 0.0242(8) 0.0237(8) 0.0005(6) 0.0052(7) -0.0008(7)
C3 0.0294(9) 0.0279(8) 0.0237(8) 0.0013(6) 0.0002(7) -0.0029(7)
C4 0.0265(9) 0.0324(9) 0.0354(10) 0.0095(7) 0.0025(7) 0.0013(7)
C5 0.0550(12) 0.0272(9) 0.0204(8) -0.0031(7) -0.0008(8) 0.0006(8)
C6 0.0366(10) 0.0352(10) 0.0340(10) 0.0123(8) -0.0127(8) -0.0113(8)
C7 0.0590(13) 0.0249(9) 0.0254(9) 0.0045(7) -0.0134(9) -0.0094(8)
C8 0.0501(12) 0.0272(9) 0.0215(9) -0.0024(7) -0.0009(8) -0.0025(8)
C9 0.0630(13) 0.0237(9) 0.0269(9) -0.0010(7) 0.0143(9) -0.0023(8)
C10 0.0360(11) 0.0500(12) 0.0364(11) 0.0136(9) -0.0094(8) -0.0106(9)
C11 0.098(2) 0.0341(11) 0.0284(10) -0.0032(8) -0.0013(12) -0.0269(12)
C12 0.0353(11) 0.0578(14) 0.0635(16) 0.0286(12) 0.0111(10) 0.0143(10)
C13 0.0616(14) 0.0448(12) 0.0290(10) 0.0001(8) 0.0092(10) -0.0078(10)
C14 0.0809(17) 0.0445(12) 0.0264(10) -0.0052(9) 0.0079(10) 0.0224(12)
C15 0.120(2) 0.0251(10) 0.0265(10) 0.0039(8) -0.0213(12) -0.0160(12)
C16 0.0493(14) 0.0681(16) 0.0540(15) 0.0351(12) -0.0277(11) -0.0322(12)
C17 0.0725(19) 0.0505(14) 0.083(2) 0.0277(14) 0.0422(16) 0.0383(14)
C18 0.098(2) 0.0296(11) 0.0549(15) 0.0060(10) 0.0387(15) 0.0185(12)
C19 0.0749(17) 0.0605(15) 0.0365(12) 0.0105(11) -0.0217(11) -0.0410(14)
C20 0.131(3) 0.0451(14) 0.0397(13) -0.0036(11) 0.0127(15) 0.0407(16)
C21 0.0747(18) 0.0829(19) 0.0385(13) -0.0056(12) 0.0207(12) 0.0339(15)
C22 0.161(4) 0.0431(14) 0.0445(15) 0.0222(12) -0.0530(19) -0.0590(19)
C23 0.101(2) 0.074(2) 0.0636(19) 0.0394(16) -0.0506(18) -0.0620(19)
C24 0.0638(16) 0.0805(19) 0.0371(12) 0.0009(12) 0.0221(11) 0.0061(13)
C25 0.189(4) 0.0232(10) 0.0316(12) -0.0042(9) -0.0032(17) 0.0074(15)
C26 0.0255(12) 0.109(2) 0.115(3) 0.067(2) 0.0009(14) 0.0083(13)
C27 0.0280(12) 0.109(2) 0.096(2) 0.059(2) -0.0161(13) -0.0200(13)

loop_
_atom_type_symbol
_atom_type_description
_atom_type_scat_dispersion_real
_atom_type_scat_dispersion_imag
_atom_type_scat_source
C C 0.0033 0.0016
;
International Tables for Crystallography
(Vol. C, Tables 4.2.6.8 and 6.1.1.4)
;
H H 0.0000 0.0000
;
International Tables for Crystallography
(Vol. C, Table 6.1.1.4)
;
O O 0.0106 0.0060
;
International Tables for Crystallography
(Vol. C, Tables 4.2.6.8 and 6.1.1.4)
;

loop_
_geom_angle_atom_site_label_1
_geom_angle_atom_site_label_2
_geom_angle_atom_site_label_3
_geom_angle
C3 C2 C9 117.51(18)
C3 C2 C4 123.71(16)
C9 C2 C4 118.66(17)
C10 C3 C2 121.03(18)
C10 C3 H3 119.5
C2 C3 H3 119.5
C12 C4 C2 119.4(2)
C12 C4 C6 117.6(2)
C2 C4 C6 123.03(16)
C8 C5 C14 117.3(2)
C8 C5 C7 123.63(18)
C14 C5 C7 118.65(19)
C7 C6 C16 119.0(2)
C7 C6 C4 124.35(17)
C16 C6 C4 116.7(2)
C6 C7 C15 118.7(2)
C6 C7 C5 125.17(17)
C15 C7 C5 116.0(2)
O1 C8 C13 114.80(17)
O1 C8 C5 123.93(18)
C13 C8 C5 121.2(2)
C11 C9 C18 121.1(2)
C11 C9 C2 119.7(2)
C18 C9 C2 119.2(2)
C3 C10 C19 120.7(2)
C3 C10 H10 119.6
C19 C10 H10 119.6
C19 C11 C9 120.7(2)
C19 C11 H11 119.6
C9 C11 H11 119.6
C4 C12 C17 120.0(2)
C4 C12 C26 118.3(3)
C17 C12 C26 121.7(2)
C24 C13 C8 120.1(2)
C24 C13 H13 119.9
C8 C13 H13 119.9
C21 C14 C5 120.8(2)
C21 C14 C20 122.3(2)
C5 C14 C20 116.7(2)
C22 C15 C7 119.3(3)
C22 C15 C25 122.5(3)
C7 C15 C25 118.2(2)
C23 C16 C6 119.8(3)
C23 C16 C27 122.1(3)
C6 C16 C27 117.9(2)
C18 C17 C12 121.5(2)
C18 C17 H17 119.2
C12 C17 H17 119.2
C17 C18 C9 120.5(2)
C17 C18 H18 119.8
C9 C18 H18 119.8
C11 C19 C10 120.2(2)
C11 C19 H19 119.9
C10 C19 H19 119.9
C14 C20 C25 108.2(2)
C14 C20 H20A 110.1
C25 C20 H20A 110.1
C14 C20 H20B 110.1
C25 C20 H20B 110.1
H20A C20 H20B 108.4
C14 C21 C24 120.5(2)
C14 C21 H21 119.8
C24 C21 H21 119.8
C23 C22 C15 120.7(2)
C23 C22 H22 119.6
C15 C22 H22 119.6
C16 C23 C22 120.8(3)
C16 C23 H23 119.6
C22 C23 H23 119.6
C13 C24 C21 119.8(2)
C13 C24 H24 120.1
C21 C24 H24 120.1
C15 C25 C20 109.46(19)
C15 C25 H25A 109.8
C20 C25 H25A 109.8
C15 C25 H25B 109.8
C20 C25 H25B 109.8
H25A C25 H25B 108.2
C12 C26 C27 108.4(2)
C12 C26 H26A 110.0
C27 C26 H26A 110.0
C12 C26 H26B 110.0
C27 C26 H26B 110.0
H26A C26 H26B 108.4
C16 C27 C26 109.1(2)
C16 C27 H27A 109.9
C26 C27 H27A 109.9
C16 C27 H27B 109.9
C26 C27 H27B 109.9
H27A C27 H27B 108.3

loop_
_geom_bond_atom_site_label_1
_geom_bond_atom_site_label_2
_geom_bond_distance
O1 C8 1.374(2)
C2 C3 1.415(2)
C2 C9 1.428(2)
C2 C4 1.433(3)
C3 C10 1.365(3)
C3 H3 0.9500
C4 C12 1.392(3)
C4 C6 1.483(3)
C5 C8 1.401(3)
C5 C14 1.403(3)
C5 C7 1.491(3)
C6 C7 1.409(3)
C6 C16 1.421(3)
C7 C15 1.414(3)
C8 C13 1.390(3)
C9 C11 1.410(3)
C9 C18 1.413(3)
C10 C19 1.402(3)
C10 H10 0.9500
C11 C19 1.355(4)
C11 H11 0.9500
C12 C17 1.400(4)
C12 C26 1.507(4)
C13 C24 1.371(4)
C13 H13 0.9500
C14 C21 1.384(4)
C14 C20 1.508(3)
C15 C22 1.392(4)
C15 C25 1.508(4)
C16 C23 1.366(4)
C16 C27 1.501(5)
C17 C18 1.357(4)
C17 H17 0.9500
C18 H18 0.9500
C19 H19 0.9500
C20 C25 1.521(5)
C20 H20A 0.9900
C20 H20B 0.9900
C21 C24 1.384(4)
C21 H21 0.9500
C22 C23 1.382(5)
C22 H22 0.9500
C23 H23 0.9500
C24 H24 0.9500
C25 H25A 0.9900
C25 H25B 0.9900
C26 C27 1.522(4)
C26 H26A 0.9900
C26 H26B 0.9900
C27 H27A 0.9900
C27 H27B 0.9900

loop_
_geom_torsion_atom_site_label_1
_geom_torsion_atom_site_label_2
_geom_torsion_atom_site_label_3
_geom_torsion_atom_site_label_4
_geom_torsion
C9 C2 C3 C10 -2.0(3)
C4 C2 C3 C10 -177.87(17)
C3 C2 C4 C12 166.28(18)
C9 C2 C4 C12 -9.6(3)
C3 C2 C4 C6 -11.0(3)
C9 C2 C4 C6 173.13(16)
C12 C4 C6 C7 143.9(2)
C2 C4 C6 C7 -38.8(3)
C12 C4 C6 C16 -34.7(3)
C2 C4 C6 C16 142.71(19)
C16 C6 C7 C15 -15.2(3)
C4 C6 C7 C15 166.29(18)
C16 C6 C7 C5 161.84(18)
C4 C6 C7 C5 -16.7(3)
C8 C5 C7 C6 -38.5(3)
C14 C5 C7 C6 148.8(2)
C8 C5 C7 C15 138.6(2)
C14 C5 C7 C15 -34.1(3)
C14 C5 C8 O1 171.36(18)
C7 C5 C8 O1 -1.4(3)
C14 C5 C8 C13 -5.2(3)
C7 C5 C8 C13 -177.98(18)
C3 C2 C9 C11 3.8(3)
C4 C2 C9 C11 179.94(17)
C3 C2 C9 C18 -173.11(17)
C4 C2 C9 C18 3.0(3)
C2 C3 C10 C19 -1.0(3)
C18 C9 C11 C19 174.1(2)
C2 C9 C11 C19 -2.8(3)
C2 C4 C12 C17 8.9(3)
C6 C4 C12 C17 -173.7(2)
C2 C4 C12 C26 -169.5(2)
C6 C4 C12 C26 8.0(3)
O1 C8 C13 C24 -175.0(2)
C5 C8 C13 C24 1.8(3)
C8 C5 C14 C21 5.4(3)
C7 C5 C14 C21 178.6(2)
C8 C5 C14 C20 -169.4(2)
C7 C5 C14 C20 3.8(3)
C6 C7 C15 C22 10.5(3)
C5 C7 C15 C22 -166.8(2)
C6 C7 C15 C25 -169.2(2)
C5 C7 C15 C25 13.5(3)
C7 C6 C16 C23 9.1(3)
C4 C6 C16 C23 -172.3(2)
C7 C6 C16 C27 -168.1(2)
C4 C6 C16 C27 10.5(3)
C4 C12 C17 C18 -1.4(4)
C26 C12 C17 C18 176.9(3)
C12 C17 C18 C9 -5.4(4)
C11 C9 C18 C17 -172.5(2)
C2 C9 C18 C17 4.4(3)
C9 C11 C19 C10 -0.3(4)
C3 C10 C19 C11 2.2(3)
C21 C14 C20 C25 -131.7(3)
C5 C14 C20 C25 43.0(3)
C5 C14 C21 C24 -2.3(4)
C20 C14 C21 C24 172.2(3)
C7 C15 C22 C23 0.5(4)
C25 C15 C22 C23 -179.8(2)
C6 C16 C23 C22 2.1(4)
C27 C16 C23 C22 179.1(2)
C15 C22 C23 C16 -6.9(4)
C8 C13 C24 C21 1.5(4)
C14 C21 C24 C13 -1.3(4)
C22 C15 C25 C20 -146.6(2)
C7 C15 C25 C20 33.1(3)
C14 C20 C25 C15 -60.5(3)
C4 C12 C26 C27 38.8(4)
C17 C12 C26 C27 -139.5(3)
C23 C16 C27 C26 -140.9(3)
C6 C16 C27 C26 36.2(3)
C12 C26 C27 C16 -59.5(4)
